data_4000055
loop_
_publ_author_name
'Evans, Owen R.'
'Lin, Wenbin'

_publ_section_title
;
 Crystal Engineering of Nonlinear Optical Materials Based on Interpenetrated
 Diamondoid Coordination Networks
;
_journal_coden_ASTM CMATEX
_journal_issue 8
_journal_name_full 'Chemistry of Materials'
_journal_page_first 2705
_journal_page_last 2712
_journal_paper_doi 10.1021/cm010301n
_journal_volume 13
_journal_year 2001
_chemical_formula_sum 'C24 H16 Cd N2 O4'
_chemical_formula_weight 508.79
_space_group_crystal_system monoclinic
_space_group_IT_number 9
_space_group_name_Hall 'I -2ya'
_space_group_name_H-M_alt 'I 1 a 1'
_atom_sites_solution_hydrogens geom
_atom_sites_solution_primary direct
_atom_sites_solution_secondary difmap
_cell_angle_alpha 90.00
_cell_angle_beta 94.908(8)
_cell_angle_gamma 90.00
_cell_formula_units_Z 28
_cell_length_a 22.92(2)
_cell_length_b 28.738(17)
_cell_length_c 22.999(13)
_cell_measurement_reflns_used ?
_cell_measurement_temperature 193(2)
_cell_measurement_theta_max ?
_cell_measurement_theta_min ?
_cell_volume 15093(19)
_diffrn_ambient_temperature 193(2)
_diffrn_detector_area_resol_mean ?
_diffrn_measurement_device_type ?
_diffrn_measurement_method ?
_diffrn_radiation_monochromator graphite
_diffrn_radiation_source 'fine-focus sealed tube'
_diffrn_radiation_type MoK\a
_diffrn_radiation_wavelength 0.71073
_diffrn_reflns_av_R_equivalents 0.0879
_diffrn_reflns_av_sigmaI/netI 0.1159
_diffrn_reflns_limit_h_max 24
_diffrn_reflns_limit_h_min -27
_diffrn_reflns_limit_k_max 34
_diffrn_reflns_limit_k_min -34
_diffrn_reflns_limit_l_max 27
_diffrn_reflns_limit_l_min -27
_diffrn_reflns_number 57118
_diffrn_reflns_theta_max 25.05
_diffrn_reflns_theta_min 1.14
_diffrn_standards_decay_% ?
_diffrn_standards_interval_count ?
_diffrn_standards_interval_time ?
_diffrn_standards_number ?
_exptl_absorpt_coefficient_mu 1.045
_exptl_absorpt_correction_T_max ?
_exptl_absorpt_correction_T_min ?
_exptl_absorpt_correction_type ?
_exptl_absorpt_process_details ?
_exptl_crystal_colour ?
_exptl_crystal_density_diffrn 1.567
_exptl_crystal_density_meas ?
_exptl_crystal_density_method 'not measured'
_exptl_crystal_description ?
_exptl_crystal_F_000 7112
_exptl_crystal_size_max ?
_exptl_crystal_size_mid ?
_exptl_crystal_size_min ?
_refine_ls_abs_structure_details 'Flack H D (1983), Acta Cryst. A39, 876-881'
_refine_ls_abs_structure_Flack 0.46(3)
_refine_ls_extinction_coef ?
_refine_ls_extinction_method none
_refine_ls_goodness_of_fit_ref 1.102
_refine_ls_hydrogen_treatment mixed
_refine_ls_matrix_type full
_refine_ls_number_parameters 1078
_refine_ls_number_reflns 25025
_refine_ls_number_restraints 14
_refine_ls_restrained_S_all 1.103
_refine_ls_R_factor_all 0.1197
_refine_ls_R_factor_gt 0.0670
_refine_ls_shift/su_max 0.945
_refine_ls_shift/su_mean 0.040
_refine_ls_structure_factor_coef Fsqd
_refine_ls_weighting_details 'calc w=1/[\s^2^(Fo^2^)+(0.0764P)^2^+0.0000P] where P=(Fo^2^+2Fc^2^)/3'
_refine_ls_weighting_scheme calc
_refine_ls_wR_factor_gt 0.1559
_refine_ls_wR_factor_ref 0.1808
_reflns_number_gt 15676
_reflns_number_total 25025
_reflns_threshold_expression >2sigma(I)
_cod_depositor_comments
;
 Correcting space group information after consulting the original publication.
 The 'x+1/2, -y+1/2, z+1/2' space group operation was replaced with the
 'x,-y+1/2,z+1/2' space group operation as is required by the 'I 1 a 1'
 space group.

 Antanas Vaitkus,
 2017-11-26
;
_cod_database_code 4000055

loop_
_space_group_symop_id
_space_group_symop_operation_xyz
1 x,y,z
2 x+1/2,-y,z
3 x+1/2,y+1/2,z+1/2
4 x,-y+1/2,z+1/2

loop_
_atom_site_label
_atom_site_type_symbol
_atom_site_fract_x
_atom_site_fract_y
_atom_site_fract_z
_atom_site_U_iso_or_equiv
_atom_site_adp_type
_atom_site_occupancy
_atom_site_symmetry_multiplicity
_atom_site_calc_flag
_atom_site_refinement_flags
_atom_site_disorder_assembly
_atom_site_disorder_group
Cd1 Cd 0.23255(4) 0.43646(3) 0.34208(4) 0.0361(2) Uani 1 1 d . . .
Cd2 Cd -0.26887(4) 0.68736(3) 0.34666(4) 0.0361(2) Uani 1 1 d . . .
Cd3 Cd 0.88350(3) 0.12700(3) 1.04901(3) 0.0282(2) Uani 1 1 d . . .
Cd4 Cd 0.04579(3) 0.37430(3) 0.87058(3) 0.0321(2) Uani 1 1 d . . .
Cd5 Cd 0.19182(4) 0.56523(4) 1.08872(4) 0.0505(3) Uani 1 1 d D . .
Cd6 Cd 0.68983(5) 0.31347(4) 1.09238(5) 0.0540(3) Uani 1 1 d D . .
Cd7 Cd -0.05102(3) 0.62390(3) 0.71996(4) 0.0402(2) Uani 1 1 d . . .
O14 O 0.0599(4) 0.3675(3) 0.9709(3) 0.044(2) Uani 1 1 d . . .
O10 O 0.8610(4) 0.1415(4) 0.9522(3) 0.046(2) Uani 1 1 d . . .
C26 C -0.0969(5) 0.6299(4) 0.3471(5) 0.037(3) Uiso 1 1 d . . .
O6 O -0.1895(4) 0.6486(4) 0.3799(3) 0.053(3) Uani 1 1 d . . .
O13 O 0.0393(4) 0.3050(3) 0.9211(3) 0.039(2) Uani 1 1 d . . .
O2 O 0.2713(4) 0.3938(4) 0.2723(4) 0.053(3) Uani 1 1 d . . .
O16 O -0.0514(4) 0.3930(4) 0.8638(4) 0.058(3) Uani 1 1 d . . .
O12 O 0.9829(4) 0.1144(4) 1.0505(5) 0.061(3) Uani 1 1 d . . .
N12 N 0.2696(4) 0.5161(4) 1.0861(4) 0.044(3) Uani 1 1 d . . .
O1 O 0.2068(5) 0.4441(4) 0.2293(4) 0.064(3) Uani 1 1 d . . .
O28 O -0.1496(4) 0.6105(3) 0.7210(4) 0.055(3) Uani 1 1 d . . .
C49 C 0.8772(5) 0.1822(4) 0.9556(5) 0.029(3) Uiso 1 1 d . . .
O18 O 0.2230(6) 0.5628(4) 1.2024(4) 0.089(4) Uani 1 1 d . . .
O4 O 0.2061(4) 0.3915(4) 0.4132(4) 0.055(3) Uani 1 1 d . . .
C14 C 0.2371(5) 0.3706(4) 0.5084(5) 0.032(3) Uiso 1 1 d . . .
O9 O 0.8942(4) 0.2023(3) 1.0036(3) 0.051(3) Uani 1 1 d . . .
O3 O 0.2735(5) 0.4361(3) 0.4606(4) 0.062(3) Uani 1 1 d . . .
C134 C 0.5239(6) 0.3754(5) 1.0806(6) 0.052(4) Uiso 1 1 d . . .
O8 O -0.3424(4) 0.6417(3) 0.3037(4) 0.051(2) Uani 1 1 d . . .
C38 C -0.4348(5) 0.6260(5) 0.3364(5) 0.038(3) Uiso 1 1 d . . .
C122 C 0.8587(7) 0.3708(5) 1.0993(7) 0.055(4) Uiso 1 1 d D . .
O24 O 0.5803(4) 0.3090(4) 1.1127(6) 0.083(4) Uani 1 1 d . . .
O17 O 0.1661(4) 0.6130(4) 1.1572(4) 0.062(3) Uani 1 1 d . . .
C158 C -0.2008(6) 0.5372(5) 0.7160(6) 0.044(3) Uiso 1 1 d . . .
O7 O -0.3734(4) 0.6901(3) 0.3666(4) 0.049(2) Uani 1 1 d . . .
O5 O -0.1560(4) 0.6935(3) 0.3122(4) 0.048(2) Uani 1 1 d . . .
C16 C 0.1871(5) 0.3133(4) 0.5635(5) 0.037(3) Uiso 1 1 d . . .
H16 H 0.1539 0.2940 0.5662 0.045 Uiso 1 1 calc R . .
C99 C 0.1458(6) 0.6571(4) 1.2646(5) 0.042(3) Uiso 1 1 d . . .
H99 H 0.1185 0.6638 1.2322 0.050 Uiso 1 1 calc R . .
C50 C 0.8838(5) 0.2109(4) 0.9003(5) 0.034(3) Uiso 1 1 d . . .
C74 C 0.0458(5) 0.2998(4) 1.0242(5) 0.031(3) Uiso 1 1 d . . .
C65 C 1.1370(5) -0.0091(4) 1.0533(5) 0.030(3) Uiso 1 1 d . . .
C102 C 0.2215(6) 0.6407(5) 1.3585(6) 0.050(4) Uiso 1 1 d . . .
H102 H 0.2484 0.6346 1.3913 0.061 Uiso 1 1 calc R . .
C100 C 0.1412(6) 0.6811(5) 1.3152(6) 0.046(3) Uiso 1 1 d . . .
H100 H 0.1104 0.7031 1.3168 0.056 Uiso 1 1 calc R . .
C98 C 0.1880(5) 0.6237(4) 1.2580(5) 0.033(3) Uiso 1 1 d . . .
C136 C 0.4339(7) 0.3920(5) 1.1247(6) 0.059(4) Uiso 1 1 d . . .
H136 H 0.4078 0.3873 1.1541 0.070 Uiso 1 1 calc R . .
C140 C 0.3685(5) 0.4573(5) 1.0815(5) 0.037(3) Uiso 1 1 d . . .
C19 C 0.2821(6) 0.3716(4) 0.5541(5) 0.044(3) Uiso 1 1 d . . .
H19 H 0.3146 0.3917 0.5510 0.053 Uiso 1 1 calc R . .
C31 C -0.0585(5) 0.6345(4) 0.3033(5) 0.038(3) Uiso 1 1 d . . .
H31 H -0.0662 0.6562 0.2724 0.046 Uiso 1 1 calc R . .
C73 C 0.0476(5) 0.3257(4) 0.9686(5) 0.029(3) Uiso 1 1 d . . .
O11 O 0.9307(4) 0.0520(4) 1.0526(5) 0.065(3) Uani 1 1 d . . .
C61 C 0.9809(6) 0.0703(5) 1.0543(6) 0.044(4) Uiso 1 1 d . . .
C164 C -0.3602(6) 0.4610(5) 0.7199(6) 0.045(3) Uiso 1 1 d . . .
C62 C 1.0326(5) 0.0430(4) 1.0533(5) 0.031(3) Uiso 1 1 d . . .
C135 C 0.4830(7) 0.3648(6) 1.1244(7) 0.061(4) Uiso 1 1 d . . .
H135 H 0.4903 0.3402 1.1516 0.073 Uiso 1 1 calc R . .
C4 C 0.2886(5) 0.3245(4) 0.1154(5) 0.036(3) Uiso 1 1 d . . .
H4 H 0.3177 0.3012 0.1127 0.043 Uiso 1 1 calc R . .
C137 C 0.4208(5) 0.4282(5) 1.0805(5) 0.038(3) Uiso 1 1 d . . .
C75 C 0.0552(6) 0.3187(5) 1.0786(5) 0.049(4) Uiso 1 1 d . . .
H75 H 0.0650 0.3508 1.0814 0.059 Uiso 1 1 calc R . .
C85 C -0.0443(6) 0.4361(5) 0.8677(6) 0.042(3) Uiso 1 1 d . . .
C25 C -0.1513(6) 0.6614(5) 0.3449(6) 0.046(4) Uiso 1 1 d . . .
C86 C -0.0988(5) 0.4665(4) 0.8690(5) 0.040(3) Uiso 1 1 d . . .
C161 C -0.3027(6) 0.4882(4) 0.7202(6) 0.046(3) Uiso 1 1 d . . .
O15 O 0.0063(4) 0.4528(4) 0.8656(6) 0.078(4) Uani 1 1 d . . .
C3 C 0.2856(5) 0.3488(4) 0.1670(5) 0.038(3) Uiso 1 1 d . . .
H3 H 0.3110 0.3404 0.2001 0.046 Uiso 1 1 calc R . .
C68 C 1.1897(5) -0.0364(4) 1.0531(5) 0.037(3) Uiso 1 1 d . . .
O23 O 0.6164(5) 0.3594(5) 1.0467(5) 0.085(4) Uani 1 1 d . . .
C139 C 0.5108(6) 0.4078(5) 1.0387(6) 0.045(3) Uiso 1 1 d . . .
H139 H 0.5373 0.4134 1.0098 0.054 Uiso 1 1 calc R . .
C64 C 1.1383(6) 0.0394(4) 1.0494(5) 0.041(3) Uiso 1 1 d . . .
H64 H 1.1744 0.0551 1.0469 0.049 Uiso 1 1 calc R . .
C29 C 0.0047(6) 0.5741(5) 0.3486(5) 0.038(3) Uiso 1 1 d . . .
O27 O -0.0945(4) 0.5467(3) 0.7174(4) 0.062(3) Uani 1 1 d . . .
C51 C 0.8690(6) 0.1857(5) 0.8463(5) 0.045(3) Uiso 1 1 d . . .
H51 H 0.8593 0.1536 0.8457 0.054 Uiso 1 1 calc R . .
C63 C 1.0859(6) 0.0648(5) 1.0493(6) 0.050(4) Uiso 1 1 d . . .
H63 H 1.0872 0.0978 1.0465 0.060 Uiso 1 1 calc R . .
C30 C -0.0081(6) 0.6062(5) 0.3063(6) 0.051(4) Uiso 1 1 d . . .
H30 H 0.0183 0.6098 0.2770 0.061 Uiso 1 1 calc R . .
C101 C 0.1794(6) 0.6748(5) 1.3638(6) 0.053(4) Uiso 1 1 d . . .
C28 C -0.0380(5) 0.5683(4) 0.3907(5) 0.037(3) Uiso 1 1 d . . .
H28 H -0.0325 0.5448 0.4196 0.044 Uiso 1 1 calc R . .
C55 C 0.9000(5) 0.2539(4) 0.9002(5) 0.032(3) Uiso 1 1 d . . .
H55 H 0.9092 0.2690 0.9366 0.038 Uiso 1 1 calc R . .
C27 C -0.0856(6) 0.5957(5) 0.3893(6) 0.045(4) Uiso 1 1 d . . .
H27 H -0.1124 0.5916 0.4181 0.054 Uiso 1 1 calc R . .
C67 C 1.0307(6) -0.0051(5) 1.0570(5) 0.046(3) Uiso 1 1 d . . .
H67 H 0.9945 -0.0205 1.0604 0.055 Uiso 1 1 calc R . .
C2 C 0.2465(6) 0.3852(5) 0.1714(6) 0.047(4) Uiso 1 1 d . . .
C97 C 0.1904(7) 0.5978(6) 1.2015(7) 0.055(4) Uiso 1 1 d . . .
C15 C 0.1911(5) 0.3398(4) 0.5137(5) 0.036(3) Uiso 1 1 d . . .
H15 H 0.1616 0.3368 0.4823 0.043 Uiso 1 1 calc R . .
C121 C 0.8093(12) 0.3416(8) 1.1051(9) 0.137(10) Uiso 1 1 d D . .
C1 C 0.2374(6) 0.4085(5) 0.2271(6) 0.048(4) Uiso 1 1 d . . .
C103 C 0.2267(5) 0.6146(4) 1.3071(5) 0.042(3) Uiso 1 1 d . . .
H103 H 0.2559 0.5913 1.3059 0.050 Uiso 1 1 calc R . .
C133 C 0.5761(7) 0.3482(6) 1.0799(7) 0.059(4) Uiso 1 1 d . . .
C157 C -0.1462(5) 0.5685(4) 0.7180(5) 0.036(3) Uiso 1 1 d . . .
C43 C -0.4737(5) 0.6352(4) 0.3796(5) 0.046(3) Uiso 1 1 d . . .
H43 H -0.4658 0.6600 0.4064 0.055 Uiso 1 1 calc R . .
C37 C -0.3809(5) 0.6553(4) 0.3359(4) 0.025(2) Uiso 1 1 d . . .
C163 C -0.2537(5) 0.5617(5) 0.7085(5) 0.044(3) Uiso 1 1 d . . .
H163 H -0.2552 0.5944 0.7029 0.053 Uiso 1 1 calc R . .
C162 C -0.3047(6) 0.5342(5) 0.7098(5) 0.050(4) Uiso 1 1 d . . .
H162 H -0.3418 0.5488 0.7031 0.060 Uiso 1 1 calc R . .
C39 C -0.4488(5) 0.5930(4) 0.2961(5) 0.043(3) Uiso 1 1 d . . .
H39 H -0.4249 0.5889 0.2648 0.051 Uiso 1 1 calc R . .
C160 C -0.2519(5) 0.4664(4) 0.7281(5) 0.038(3) Uiso 1 1 d . . .
H160 H -0.2511 0.4338 0.7352 0.045 Uiso 1 1 calc R . .
C13 C 0.2416(5) 0.4017(4) 0.4579(5) 0.036(3) Uiso 1 1 d . . .
C138 C 0.4583(6) 0.4334(5) 1.0377(6) 0.048(4) Uiso 1 1 d . . .
H138 H 0.4488 0.4546 1.0067 0.057 Uiso 1 1 calc R . .
C159 C -0.1967(6) 0.4919(5) 0.7260(5) 0.049(3) Uiso 1 1 d . . .
H159 H -0.1598 0.4766 0.7316 0.059 Uiso 1 1 calc R . .
C66 C 1.0844(6) -0.0316(5) 1.0555(5) 0.047(3) Uiso 1 1 d . . .
H66 H 1.0832 -0.0647 1.0561 0.056 Uiso 1 1 calc R . .
C87 C -0.1526(5) 0.4446(5) 0.8744(5) 0.042(3) Uiso 1 1 d . . .
H87 H -0.1548 0.4117 0.8774 0.051 Uiso 1 1 calc R . .
C142 C 0.2951(6) 0.4967(5) 1.1321(7) 0.058(4) Uiso 1 1 d . . .
H142 H 0.2798 0.5030 1.1684 0.069 Uiso 1 1 calc R . .
C141 C 0.3439(7) 0.4669(6) 1.1324(7) 0.064(4) Uiso 1 1 d . . .
H141 H 0.3598 0.4534 1.1680 0.077 Uiso 1 1 calc R . .
N3 N 0.1556(4) 0.4858(3) 0.3473(4) 0.032(3) Uani 1 1 d . . .
C32 C 0.0547(5) 0.5447(5) 0.3490(5) 0.039(3) Uiso 1 1 d . . .
C36 C 0.0883(6) 0.5416(5) 0.3011(6) 0.059(4) Uiso 1 1 d . . .
H36 H 0.0768 0.5590 0.2669 0.070 Uiso 1 1 calc R . .
C35 C 0.1375(6) 0.5141(5) 0.3022(6) 0.048(4) Uiso 1 1 d . . .
H35 H 0.1602 0.5150 0.2694 0.058 Uiso 1 1 calc R . .
C33 C 0.0747(5) 0.5148(4) 0.3953(6) 0.044(3) Uiso 1 1 d . . .
H33 H 0.0548 0.5141 0.4299 0.053 Uiso 1 1 calc R . .
C34 C 0.1229(7) 0.4864(6) 0.3908(7) 0.068(4) Uiso 1 1 d . . .
H34 H 0.1329 0.4656 0.4222 0.081 Uiso 1 1 calc R . .
N2 N 0.2220(4) 0.2360(3) 0.7673(4) 0.033(2) Uani 1 1 d . . .
C24 C 0.2602(5) 0.2993(4) 0.7168(5) 0.041(3) Uiso 1 1 d . . .
H24 H 0.2847 0.3260 0.7185 0.049 Uiso 1 1 calc R . .
C22 C 0.1920(6) 0.2250(5) 0.7187(5) 0.043(3) Uiso 1 1 d . . .
H22 H 0.1673 0.1985 0.7190 0.052 Uiso 1 1 calc R . .
C20 C 0.2286(5) 0.2875(4) 0.6644(4) 0.027(3) Uiso 1 1 d . . .
C23 C 0.2565(5) 0.2732(4) 0.7650(5) 0.033(3) Uiso 1 1 d . . .
H23 H 0.2798 0.2819 0.7994 0.040 Uiso 1 1 calc R . .
C17 C 0.2317(5) 0.3143(4) 0.6112(5) 0.034(3) Uiso 1 1 d . . .
O26 O -0.0325(6) 0.6947(4) 0.7725(7) 0.118(5) Uani 1 1 d . . .
O25 O -0.0397(7) 0.6320(4) 0.8305(7) 0.125(6) Uani 1 1 d . . .
C21 C 0.1931(4) 0.2490(4) 0.6665(5) 0.029(3) Uiso 1 1 d . . .
H21 H 0.1698 0.2389 0.6327 0.034 Uiso 1 1 calc R . .
C145 C -0.0404(8) 0.6700(7) 0.8161(8) 0.072(5) Uiso 1 1 d . . .
C69 C 1.2468(5) -0.0167(4) 1.0723(5) 0.043(3) Uiso 1 1 d . . .
H69 H 1.2493 0.0151 1.0832 0.051 Uiso 1 1 calc R . .
C18 C 0.2805(5) 0.3444(4) 0.6033(5) 0.041(3) Uiso 1 1 d . . .
H18 H 0.3124 0.3455 0.6325 0.050 Uiso 1 1 calc R . .
C149 C -0.0368(7) 0.7559(5) 0.9734(6) 0.053(4) Uiso 1 1 d . . .
C148 C -0.0325(7) 0.7816(7) 0.9261(7) 0.081(5) Uiso 1 1 d . . .
H148 H -0.0306 0.8146 0.9253 0.097 Uiso 1 1 calc R . .
C150 C -0.0416(8) 0.7133(7) 0.9824(9) 0.098(6) Uiso 1 1 d . . .
H150 H -0.0473 0.6999 1.0193 0.118 Uiso 1 1 calc R . .
C146 C -0.0372(7) 0.7034(6) 0.8775(7) 0.074(5) Uiso 1 1 d . . .
C147 C -0.0311(7) 0.7496(6) 0.8726(7) 0.078(5) Uiso 1 1 d . . .
H147 H -0.0258 0.7628 0.8356 0.094 Uiso 1 1 calc R . .
C168 C -0.4054(6) 0.4795(5) 0.7499(6) 0.061(4) Uiso 1 1 d . . .
H168 H -0.4012 0.5083 0.7700 0.073 Uiso 1 1 calc R . .
C72 C 1.1936(7) -0.0787(5) 1.0323(6) 0.068(4) Uiso 1 1 d . . .
H72 H 1.1592 -0.0925 1.0136 0.082 Uiso 1 1 calc R . .
C40 C -0.4975(6) 0.5650(4) 0.2994(5) 0.047(3) Uiso 1 1 d . . .
H40 H -0.5036 0.5393 0.2736 0.056 Uiso 1 1 calc R . .
C143 C 0.2905(7) 0.5050(6) 1.0359(7) 0.070(5) Uiso 1 1 d . . .
H143 H 0.2721 0.5179 1.0009 0.083 Uiso 1 1 calc R . .
C113 C 0.1794(6) 0.6761(4) 0.8208(4) 0.072(5) Uiso 1 1 d G . .
C112 C 0.1316(5) 0.6482(5) 0.8301(5) 0.113(7) Uiso 1 1 d G . .
H112 H 0.0982 0.6480 0.8025 0.135 Uiso 1 1 calc R . .
C111 C 0.1324(6) 0.6205(4) 0.8797(6) 0.114(7) Uiso 1 1 d G . .
H111 H 0.0998 0.6014 0.8860 0.136 Uiso 1 1 calc R . .
C110 C 0.1812(7) 0.6208(4) 0.9201(5) 0.115(8) Uiso 1 1 d G . .
C115 C 0.2290(6) 0.6487(5) 0.9108(5) 0.124(8) Uiso 1 1 d G . .
H115 H 0.2623 0.6489 0.9384 0.149 Uiso 1 1 calc R . .
C114 C 0.2281(5) 0.6764(4) 0.8612(6) 0.097(6) Uiso 1 1 d G . .
H114 H 0.2608 0.6955 0.8548 0.116 Uiso 1 1 calc R . .
C144 C 0.3381(7) 0.4755(6) 1.0319(7) 0.077(5) Uiso 1 1 d . . .
H144 H 0.3500 0.4677 0.9946 0.092 Uiso 1 1 calc R . .
C127 C 0.8878(10) 0.3892(7) 1.1479(10) 0.115(7) Uiso 1 1 d D . .
H127 H 0.8752 0.3824 1.1853 0.138 Uiso 1 1 calc R . .
O20 O 0.2216(6) 0.6092(5) 1.0229(6) 0.030(4) Uiso 0.50 1 d PD . .
C123 C 0.8869(14) 0.3802(8) 1.0517(16) 0.196(14) Uiso 1 1 d D . .
H123 H 0.8706 0.3671 1.0161 0.235 Uiso 1 1 calc R . .
N4 N -0.6930(4) 0.4912(4) 0.3455(4) 0.043(3) Uani 1 1 d . . .
C41 C -0.5377(5) 0.5739(4) 0.3402(5) 0.032(3) Uiso 1 1 d . . .
C48 C -0.6204(6) 0.5384(5) 0.3923(6) 0.051(4) Uiso 1 1 d . . .
H48 H -0.6062 0.5526 0.4280 0.061 Uiso 1 1 calc R . .
C44 C -0.5925(5) 0.5462(5) 0.3433(5) 0.040(3) Uiso 1 1 d . . .
C47 C -0.6672(7) 0.5114(5) 0.3905(7) 0.061(4) Uiso 1 1 d . . .
H47 H -0.6836 0.5064 0.4265 0.074 Uiso 1 1 calc R . .
C45 C -0.6189(7) 0.5253(5) 0.2903(7) 0.066(4) Uiso 1 1 d . . .
H45 H -0.6046 0.5312 0.2535 0.079 Uiso 1 1 calc R . .
C42 C -0.5237(6) 0.6079(4) 0.3827(6) 0.044(3) Uiso 1 1 d . . .
H42 H -0.5481 0.6124 0.4136 0.053 Uiso 1 1 calc R . .
C46 C -0.6653(6) 0.4970(5) 0.2959(6) 0.058(4) Uiso 1 1 d . . .
H46 H -0.6796 0.4796 0.2625 0.069 Uiso 1 1 calc R . .
N1 N 0.2413(4) 0.2441(4) -0.0832(4) 0.038(3) Uani 1 1 d . . .
C11 C 0.1979(6) 0.2711(5) -0.0688(5) 0.045(3) Uiso 1 1 d . . .
H11 H 0.1626 0.2695 -0.0937 0.054 Uiso 1 1 calc R . .
C6 C 0.2083(6) 0.3703(5) 0.0703(6) 0.052(4) Uiso 1 1 d . . .
H6 H 0.1817 0.3776 0.0375 0.062 Uiso 1 1 calc R . .
C5 C 0.2495(5) 0.3338(4) 0.0678(5) 0.033(3) Uiso 1 1 d . . .
C7 C 0.2076(7) 0.3952(6) 0.1219(7) 0.068(5) Uiso 1 1 d . . .
H7 H 0.1802 0.4198 0.1240 0.082 Uiso 1 1 calc R . .
C8 C 0.2486(5) 0.3052(4) 0.0138(5) 0.038(3) Uiso 1 1 d . . .
C10 C 0.2922(6) 0.2490(5) -0.0470(5) 0.043(3) Uiso 1 1 d . . .
H10 H 0.3250 0.2303 -0.0544 0.051 Uiso 1 1 calc R . .
C12 C 0.1977(6) 0.3011(5) -0.0224(5) 0.044(3) Uiso 1 1 d . . .
H12 H 0.1637 0.3184 -0.0155 0.053 Uiso 1 1 calc R . .
C9 C 0.2978(6) 0.2791(5) -0.0014(6) 0.051(4) Uiso 1 1 d . . .
H9 H 0.3346 0.2828 0.0204 0.061 Uiso 1 1 calc R . .
N6 N 1.2963(5) -0.0858(4) 1.0538(4) 0.039(3) Uani 1 1 d . . .
C70 C 1.2967(6) -0.0429(5) 1.0750(5) 0.049(3) Uiso 1 1 d . . .
H70 H 1.3323 -0.0301 1.0923 0.059 Uiso 1 1 calc R . .
C71 C 1.2467(7) -0.1052(6) 1.0360(6) 0.067(4) Uiso 1 1 d . . .
H71 H 1.2457 -0.1372 1.0255 0.081 Uiso 1 1 calc R . .
N5 N 0.8817(4) 0.3329(4) 0.6333(4) 0.039(3) Uani 1 1 d . . .
C53 C 0.8881(5) 0.2575(4) 0.7942(5) 0.032(3) Uiso 1 1 d . . .
C56 C 0.8866(5) 0.2836(5) 0.7403(5) 0.038(3) Uiso 1 1 d . . .
C54 C 0.9046(5) 0.2788(5) 0.8495(5) 0.038(3) Uiso 1 1 d . . .
H54 H 0.9185 0.3100 0.8512 0.046 Uiso 1 1 calc R . .
C52 C 0.8701(6) 0.2125(5) 0.7947(6) 0.046(4) Uiso 1 1 d . . .
H52 H 0.8575 0.1982 0.7585 0.055 Uiso 1 1 calc R . .
C60 C 0.8856(6) 0.3332(5) 0.7383(6) 0.049(4) Uiso 1 1 d . . .
H60 H 0.8857 0.3508 0.7733 0.058 Uiso 1 1 calc R . .
C59 C 0.8845(5) 0.3548(5) 0.6867(6) 0.043(3) Uiso 1 1 d . . .
H59 H 0.8858 0.3878 0.6869 0.052 Uiso 1 1 calc R . .
C57 C 0.8877(5) 0.2618(5) 0.6864(5) 0.037(3) Uiso 1 1 d . . .
H57 H 0.8895 0.2288 0.6849 0.045 Uiso 1 1 calc R . .
C58 C 0.8861(5) 0.2874(5) 0.6340(5) 0.038(3) Uiso 1 1 d . . .
H58 H 0.8884 0.2712 0.5982 0.046 Uiso 1 1 calc R . .
N8 N -0.3645(5) 0.5938(4) 0.8671(4) 0.046(3) Uani 1 1 d . . .
C91 C -0.0967(6) 0.5139(5) 0.8672(5) 0.044(3) Uiso 1 1 d . . .
H91 H -0.0599 0.5288 0.8655 0.053 Uiso 1 1 calc R . .
C89 C -0.1974(6) 0.5201(5) 0.8718(6) 0.052(4) Uiso 1 1 d . . .
C92 C -0.2556(6) 0.5468(5) 0.8721(5) 0.043(3) Uiso 1 1 d . . .
C88 C -0.2020(6) 0.4713(4) 0.8754(5) 0.042(3) Uiso 1 1 d . . .
H88 H -0.2390 0.4571 0.8785 0.050 Uiso 1 1 calc R . .
C90 C -0.1431(5) 0.5390(5) 0.8675(5) 0.041(3) Uiso 1 1 d . . .
H90 H -0.1396 0.5718 0.8648 0.049 Uiso 1 1 calc R . .
C93 C -0.3036(5) 0.5300(4) 0.8980(5) 0.043(3) Uiso 1 1 d . . .
H93 H -0.3001 0.5027 0.9212 0.051 Uiso 1 1 calc R . .
C96 C -0.2621(5) 0.5911(4) 0.8474(5) 0.037(3) Uiso 1 1 d . . .
H96 H -0.2300 0.6060 0.8318 0.044 Uiso 1 1 calc R . .
C94 C -0.3546(6) 0.5519(5) 0.8904(5) 0.048(3) Uiso 1 1 d . . .
H94 H -0.3876 0.5360 0.9029 0.058 Uiso 1 1 calc R . .
C95 C -0.3146(6) 0.6122(5) 0.8459(5) 0.047(3) Uiso 1 1 d . . .
H95 H -0.3177 0.6424 0.8288 0.056 Uiso 1 1 calc R . .
N7 N 0.0459(4) 0.1667(4) 1.2858(4) 0.037(3) Uani 1 1 d . . .
C77 C 0.0400(5) 0.2485(4) 1.1287(5) 0.028(3) Uiso 1 1 d . . .
C80 C 0.0393(5) 0.2199(4) 1.1833(5) 0.034(3) Uiso 1 1 d . . .
C78 C 0.0293(5) 0.2253(5) 1.0751(5) 0.038(3) Uiso 1 1 d . . .
H78 H 0.0206 0.1930 1.0734 0.046 Uiso 1 1 calc R . .
C79 C 0.0321(6) 0.2529(5) 1.0225(6) 0.047(4) Uiso 1 1 d . . .
H79 H 0.0243 0.2382 0.9856 0.057 Uiso 1 1 calc R . .
C82 C 0.0505(5) 0.2133(5) 1.2868(6) 0.040(3) Uiso 1 1 d . . .
H82 H 0.0587 0.2281 1.3235 0.048 Uiso 1 1 calc R . .
C83 C 0.0412(6) 0.1461(5) 1.2330(6) 0.045(4) Uiso 1 1 d . . .
H83 H 0.0389 0.1131 1.2305 0.054 Uiso 1 1 calc R . .
C76 C 0.0515(5) 0.2943(4) 1.1292(5) 0.032(3) Uiso 1 1 d . . .
H76 H 0.0573 0.3102 1.1655 0.039 Uiso 1 1 calc R . .
C84 C 0.0396(6) 0.1716(5) 1.1829(6) 0.048(4) Uiso 1 1 d . . .
H84 H 0.0386 0.1559 1.1465 0.057 Uiso 1 1 calc R . .
C81 C 0.0444(6) 0.2399(5) 1.2391(6) 0.050(4) Uiso 1 1 d . . .
H81 H 0.0434 0.2728 1.2431 0.060 Uiso 1 1 calc R . .
N9 N 0.1846(4) 0.7617(4) 1.5151(4) 0.040(3) Uani 1 1 d . . .
C104 C 0.1796(5) 0.7034(5) 1.4155(5) 0.041(3) Uiso 1 1 d . . .
C105 C 0.1295(7) 0.7220(6) 1.4347(7) 0.063(4) Uiso 1 1 d . . .
H105 H 0.0921 0.7164 1.4148 0.076 Uiso 1 1 calc R . .
C108 C 0.2308(6) 0.7160(5) 1.4482(6) 0.055(4) Uiso 1 1 d . . .
H108 H 0.2669 0.7045 1.4367 0.066 Uiso 1 1 calc R . .
C107 C 0.2319(6) 0.7436(4) 1.4950(5) 0.042(3) Uiso 1 1 d . . .
H107 H 0.2689 0.7506 1.5150 0.051 Uiso 1 1 calc R . .
C106 C 0.1366(7) 0.7502(5) 1.4863(6) 0.060(4) Uiso 1 1 d . . .
H106 H 0.1017 0.7617 1.5006 0.073 Uiso 1 1 calc R . .
C119 C 0.2365(4) 0.7534(4) 0.7068(5) 0.141(11) Uani 1 1 d G . .
H119 H 0.2721 0.7678 0.6984 0.169 Uiso 1 1 calc R . .
N10 N 0.1863(5) 0.7592(4) 0.6692(4) 0.085(4) Uiso 1 1 d G . .
C118 C 0.1342(4) 0.7381(4) 0.6815(5) 0.115(7) Uiso 1 1 d G . .
H118 H 0.0999 0.7420 0.6558 0.138 Uiso 1 1 calc R . .
C117 C 0.1323(4) 0.7112(4) 0.7315(6) 0.115(7) Uiso 1 1 d G . .
H117 H 0.0967 0.6968 0.7400 0.138 Uiso 1 1 calc R . .
C116 C 0.1825(6) 0.7054(4) 0.7692(4) 0.077(5) Uiso 1 1 d G . .
C120 C 0.2346(4) 0.7265(4) 0.7569(4) 0.099(6) Uiso 1 1 d G . .
H120 H 0.2689 0.7225 0.7826 0.119 Uiso 1 1 calc R . .
C153 C -0.0581(6) 0.8309(6) 1.0304(8) 0.084(5) Uiso 1 1 d D . .
H153 H -0.0696 0.8456 0.9943 0.100 Uiso 1 1 calc R . .
C151 C -0.0369(8) 0.6846(7) 0.9244(8) 0.090(6) Uiso 1 1 d . . .
H151 H -0.0339 0.6517 0.9265 0.108 Uiso 1 1 calc R . .
C152 C -0.0425(6) 0.7871(6) 1.0334(7) 0.068(5) Uiso 1 1 d D . .
C156 C -0.0229(7) 0.7679(6) 1.0841(8) 0.085(5) Uiso 1 1 d D . .
H156 H -0.0066 0.7375 1.0858 0.102 Uiso 1 1 calc R . .
N14 N -0.4663(4) 0.4147(4) 0.7202(5) 0.049(3) Uani 1 1 d . . .
C167 C -0.4569(6) 0.4538(5) 0.7490(6) 0.054(4) Uiso 1 1 d . . .
H167 H -0.4873 0.4654 0.7706 0.065 Uiso 1 1 calc R . .
C166 C -0.4215(6) 0.3979(5) 0.6905(6) 0.046(4) Uiso 1 1 d . . .
H166 H -0.4263 0.3695 0.6696 0.056 Uiso 1 1 calc R . .
C165 C -0.3685(6) 0.4225(5) 0.6908(6) 0.050(3) Uiso 1 1 d . . .
H165 H -0.3381 0.4107 0.6693 0.060 Uiso 1 1 calc R . .
N13 N -0.0442(5) 0.8366(5) 1.1324(6) 0.064(4) Uiso 1 1 d D . .
C154 C -0.0565(8) 0.8596(8) 1.0948(9) 0.093(6) Uiso 1 1 d D . .
H154 H -0.0651 0.8917 1.0982 0.112 Uiso 1 1 calc R . .
C155 C -0.0278(8) 0.7977(8) 1.1414(9) 0.102(7) Uiso 1 1 d D . .
H155 H -0.0185 0.7856 1.1796 0.123 Uiso 1 1 calc R . .
N11 N 1.1160(5) 0.5145(4) 1.0918(5) 0.050(3) Uani 1 1 d . . .
C129 C 1.0472(6) 0.4574(6) 1.0463(7) 0.062(4) Uiso 1 1 d . . .
H129 H 1.0375 0.4377 1.0137 0.074 Uiso 1 1 calc R . .
C125 C 0.9632(6) 0.4274(5) 1.0954(6) 0.046(4) Uiso 1 1 d D . .
C128 C 1.0134(6) 0.4564(5) 1.0943(5) 0.041(3) Uiso 1 1 d . . .
C132 C 1.0341(7) 0.4862(5) 1.1401(7) 0.067(4) Uiso 1 1 d . . .
H132 H 1.0142 0.4861 1.1746 0.081 Uiso 1 1 calc R . .
C126 C 0.9364(9) 0.4183(7) 1.1430(9) 0.101(6) Uiso 1 1 d D . .
H126 H 0.9519 0.4331 1.1778 0.122 Uiso 1 1 calc R . .
C130 C 1.0966(6) 0.4881(5) 1.0461(6) 0.055(4) Uiso 1 1 d . . .
H130 H 1.1166 0.4898 1.0116 0.066 Uiso 1 1 calc R . .
C131 C 1.0821(8) 0.5161(6) 1.1382(8) 0.080(5) Uiso 1 1 d . . .
H131 H 1.0912 0.5375 1.1690 0.096 Uiso 1 1 calc R . .
C124 C 0.9377(12) 0.4073(9) 1.0484(12) 0.156(11) Uiso 1 1 d D . .
H124 H 0.9537 0.4112 1.0119 0.187 Uiso 1 1 calc R . .
C109 C 0.1920(8) 0.5881(7) 0.9829(9) 0.124(8) Uiso 1 1 d D . .
O101 O 0.3855(5) 0.4563(4) 0.5248(5) 0.094(4) Uiso 1 1 d . . .
O100 O -0.1018(7) 0.7341(6) 0.2169(6) 0.140(6) Uiso 1 1 d . . .
O102 O -0.0547(6) 0.4606(5) 0.6879(6) 0.128(5) Uiso 1 1 d . . .
O22 O 0.7689(10) 0.3561(8) 1.1288(9) 0.196(9) Uiso 1 1 d D . .
O21 O 0.8026(10) 0.3091(8) 1.0672(9) 0.194(9) Uiso 1 1 d D . .
O19 O 0.1556(6) 0.5609(5) 0.9709(6) 0.119(5) Uiso 1 1 d D . .

loop_
_atom_site_aniso_label
_atom_site_aniso_U_11
_atom_site_aniso_U_22
_atom_site_aniso_U_33
_atom_site_aniso_U_23
_atom_site_aniso_U_13
_atom_site_aniso_U_12
Cd1 0.0336(5) 0.0411(6) 0.0350(5) 0.0017(5) 0.0110(4) 0.0024(5)
Cd2 0.0309(5) 0.0418(6) 0.0351(5) -0.0010(5) -0.0005(4) -0.0003(5)
Cd3 0.0261(5) 0.0362(5) 0.0228(4) -0.0001(5) 0.0057(3) -0.0006(5)
Cd4 0.0293(5) 0.0419(6) 0.0257(4) 0.0006(5) 0.0062(4) -0.0013(5)
Cd5 0.0400(6) 0.0575(8) 0.0546(6) -0.0169(6) 0.0081(5) 0.0071(5)
Cd6 0.0595(7) 0.0432(7) 0.0548(6) -0.0065(5) -0.0209(5) 0.0135(6)
Cd7 0.0289(6) 0.0422(5) 0.0495(5) -0.0011(5) 0.0043(4) -0.0003(5)
O14 0.063(6) 0.042(6) 0.027(5) -0.006(4) 0.010(4) -0.007(5)
O10 0.043(5) 0.071(7) 0.024(4) 0.011(4) 0.007(4) -0.003(5)
O6 0.029(5) 0.111(8) 0.021(4) 0.009(5) 0.015(4) 0.032(5)
O13 0.050(6) 0.051(6) 0.017(4) -0.002(4) 0.006(4) -0.005(5)
O2 0.039(6) 0.077(7) 0.043(5) -0.012(5) -0.010(4) 0.007(5)
O16 0.016(5) 0.077(8) 0.081(7) -0.011(6) 0.002(5) -0.005(5)
O12 0.034(6) 0.051(7) 0.099(8) -0.012(6) 0.009(5) 0.012(5)
N12 0.029(6) 0.082(10) 0.023(5) -0.001(6) 0.004(5) 0.012(6)
O1 0.077(7) 0.070(8) 0.044(6) 0.008(5) 0.001(5) 0.021(6)
O28 0.036(5) 0.055(6) 0.071(7) 0.009(5) -0.012(5) 0.003(5)
O18 0.162(12) 0.059(8) 0.046(6) -0.009(5) 0.019(7) 0.057(8)
O4 0.046(6) 0.077(7) 0.043(5) 0.033(5) 0.003(4) -0.014(5)
O9 0.076(7) 0.051(6) 0.028(5) 0.010(4) 0.008(5) -0.009(5)
O3 0.094(8) 0.030(5) 0.070(6) -0.012(4) 0.058(6) -0.023(5)
O8 0.058(6) 0.062(6) 0.036(5) -0.003(4) 0.016(4) -0.021(5)
O24 0.035(6) 0.071(9) 0.146(11) -0.025(8) 0.024(7) -0.006(6)
O17 0.072(7) 0.078(8) 0.034(5) -0.005(5) 0.000(5) 0.036(6)
O7 0.030(5) 0.044(6) 0.073(6) -0.026(5) 0.002(4) -0.012(4)
O5 0.041(6) 0.034(6) 0.068(6) 0.001(5) -0.009(5) 0.005(4)
O11 0.030(6) 0.062(7) 0.105(8) 0.017(6) 0.021(5) -0.008(5)
O15 0.026(6) 0.059(7) 0.150(11) 0.025(7) 0.016(6) 0.012(5)
O23 0.061(7) 0.126(11) 0.064(7) -0.031(7) -0.013(6) 0.025(7)
O27 0.052(6) 0.059(7) 0.076(7) -0.004(5) 0.014(5) -0.009(5)
N3 0.037(6) 0.026(6) 0.036(6) 0.001(5) 0.018(5) 0.009(5)
N2 0.036(6) 0.042(6) 0.020(5) 0.002(4) -0.005(4) 0.006(5)
O26 0.137(12) 0.062(9) 0.142(12) 0.012(8) -0.064(10) -0.028(8)
O25 0.162(14) 0.063(9) 0.166(14) 0.051(9) 0.100(12) 0.047(9)
N4 0.032(6) 0.058(8) 0.038(6) 0.002(6) 0.003(5) -0.009(6)
N1 0.033(6) 0.051(8) 0.032(6) -0.007(5) 0.010(5) 0.013(5)
N6 0.034(6) 0.047(7) 0.038(6) -0.017(5) 0.019(5) 0.000(5)
N5 0.023(6) 0.068(9) 0.025(5) -0.001(5) 0.005(4) -0.011(5)
N8 0.046(7) 0.061(8) 0.029(6) 0.007(5) 0.002(5) -0.008(6)
N7 0.044(7) 0.046(7) 0.019(5) -0.003(5) -0.005(5) 0.009(5)
N9 0.029(6) 0.050(7) 0.041(6) -0.003(5) -0.003(5) 0.005(5)
C119 0.060(12) 0.28(3) 0.079(13) 0.096(17) 0.013(10) 0.085(16)
N14 0.021(6) 0.076(9) 0.051(7) 0.009(6) 0.012(5) -0.010(6)
N11 0.060(8) 0.055(8) 0.036(6) 0.003(6) 0.008(6) -0.002(6)
